data_7043355
loop_
_publ_author_name
'Gebauer, Ireen'
'Gr\"asing, Daniel'
'Matysik, J\"org'
'Zahn, Stefan'
'Zeckert, Kornelia'

_publ_section_title
;
 Penta- and hexaorganostannate(iv) complexes based on O-heterocyclic
 ligands
;
_journal_name_full 'Dalton Trans.'
_journal_paper_doi 10.1039/C7DT01336A
_journal_year 2017
_chemical_formula_moiety 'C72 H78 K2 O12 Sn, C64 H62 K2 O10 Sn'
_chemical_formula_sum 'C136 H140 K4 O22 Sn2'
_chemical_formula_weight 2520.26
_chemical_name_systematic
;
 ?
;
_chemical_properties_physical ', Air-sensitive,Moisture-sensitive'
_space_group_IT_number 2
_symmetry_cell_setting triclinic
_symmetry_space_group_name_Hall '-P 1'
_symmetry_space_group_name_H-M 'P -1'
_atom_sites_solution_hydrogens geom
_atom_sites_solution_primary direct
_atom_sites_solution_secondary difmap
_audit_conform_dict_location ftp://ftp.iucr.org/pub/cif_core.dic
_audit_conform_dict_name cif_core.dic
_audit_conform_dict_version 2.3
_audit_creation_date 2016-09-12T10:05:33-00:00
_audit_creation_method 'WinGX routine CIF_UPDATE'
_audit_update_record
;
2017-03-06 deposited with the CCDC.
2017-05-30 downloaded from the CCDC.
;
_cell_angle_alpha 99.033(3)
_cell_angle_beta 93.473(3)
_cell_angle_gamma 109.331(3)
_cell_formula_units_Z 1
_cell_length_a 11.3438(4)
_cell_length_b 16.2908(6)
_cell_length_c 17.5765(7)
_cell_measurement_reflns_used 6350
_cell_measurement_temperature 130(2)
_cell_measurement_theta_max 25.622
_cell_measurement_theta_min 2.696
_cell_volume 3004.8(2)
_computing_cell_refinement
;
        CrysAlisPro, Agilent Technologies,
        Version 1.171.37.35 (release 13-08-2014 CrysAlis171 .NET)
        (compiled Aug 13 2014,18:06:01)
;
_computing_data_collection
;
        CrysAlisPro, Agilent Technologies,
        Version 1.171.37.35 (release 13-08-2014 CrysAlis171 .NET)
        (compiled Aug 13 2014,18:06:01)
;
_computing_data_reduction
;
        CrysAlisPro, Agilent Technologies,
        Version 1.171.37.35 (release 13-08-2014 CrysAlis171 .NET)
        (compiled Aug 13 2014,18:06:01)
;
_computing_structure_refinement 'SHELXL-97 (Sheldrick, 1997)'
_computing_structure_solution
;
            SHELXS-97
            Program for Crystal Structure Analysis (Release 97-2)
            G. M. Sheldrick, Institut f\"ur Anorganische Chemie der Universit\"at,
            Tammanstrasse 4, D-3400 G\"ottingen, Germany, 1998.
;
_diffrn_ambient_temperature 130(2)
_diffrn_detector 'CCD plate'
_diffrn_detector_area_resol_mean 16.356
_diffrn_measured_fraction_theta_full 0.999
_diffrn_measured_fraction_theta_max 0.999
_diffrn_measurement_device 'four-circle diffractometer'
_diffrn_measurement_device_type 'Xcalibur, Sapphire3, Gemini'
_diffrn_measurement_method '\w scans'
_diffrn_orient_matrix_UB_11 0.0052467
_diffrn_orient_matrix_UB_12 -0.0126705
_diffrn_orient_matrix_UB_13 0.0365125
_diffrn_orient_matrix_UB_21 0.0647397
_diffrn_orient_matrix_UB_22 0.0264826
_diffrn_orient_matrix_UB_23 0.006421
_diffrn_orient_matrix_UB_31 -0.0153964
_diffrn_orient_matrix_UB_32 0.0366761
_diffrn_orient_matrix_UB_33 0.0178888
_diffrn_radiation_monochromator graphite
_diffrn_radiation_probe x-ray
_diffrn_radiation_type MoK\a
_diffrn_radiation_wavelength 0.71073
_diffrn_reflns_av_R_equivalents 0.0384
_diffrn_reflns_av_unetI/netI 0.0703
_diffrn_reflns_limit_h_max 14
_diffrn_reflns_limit_h_min -14
_diffrn_reflns_limit_k_max 20
_diffrn_reflns_limit_k_min -20
_diffrn_reflns_limit_l_max 21
_diffrn_reflns_limit_l_min -21
_diffrn_reflns_number 23588
_diffrn_reflns_theta_full 26.37
_diffrn_reflns_theta_max 26.37
_diffrn_reflns_theta_min 2.25
_diffrn_source 'Enhance (Mo) X-ray Source'
_exptl_absorpt_coefficient_mu 0.625
_exptl_absorpt_correction_T_max 1
_exptl_absorpt_correction_T_min 0.92876
_exptl_absorpt_correction_type multi-scan
_exptl_absorpt_process_details
;
        CrysAlisPro, Agilent Technologies,
        Version 1.171.37.35 (release 13-08-2014 CrysAlis171 .NET)
        (compiled Aug 13 2014,18:06:01)
        Empirical absorption correction using spherical harmonics,
 implemented in SCALE3 ABSPACK scaling algorithm.
;
_exptl_crystal_colour colourless
_exptl_crystal_density_diffrn 1.393
_exptl_crystal_density_method 'not measured'
_exptl_crystal_description prism
_exptl_crystal_F_000 1308
_exptl_crystal_size_max 0.3
_exptl_crystal_size_mid 0.18
_exptl_crystal_size_min 0.08
_refine_diff_density_max 0.585
_refine_diff_density_min -0.635
_refine_diff_density_rms 0.072
_refine_ls_extinction_method none
_refine_ls_goodness_of_fit_ref 1.018
_refine_ls_hydrogen_treatment constr
_refine_ls_matrix_type full
_refine_ls_number_parameters 931
_refine_ls_number_reflns 12285
_refine_ls_number_restraints 784
_refine_ls_restrained_S_all 1.015
_refine_ls_R_factor_all 0.0849
_refine_ls_R_factor_gt 0.0502
_refine_ls_shift/su_max 0.001
_refine_ls_shift/su_mean 0
_refine_ls_structure_factor_coef Fsqd
_refine_ls_weighting_details 'calc w=1/[\s^2^(Fo^2^)+(0.0510P)^2^+0.7581P] where P=(Fo^2^+2Fc^2^)/3'
_refine_ls_weighting_scheme calc
_refine_ls_wR_factor_gt 0.1044
_refine_ls_wR_factor_ref 0.1189
_reflns_number_gt 8604
_reflns_number_total 12285
_reflns_threshold_expression >2sigma(I)
_cod_data_source_file c7dt01336a2.cif
_cod_data_source_block x2334
_cod_original_cell_volume 3004.84(19)
_cod_original_sg_symbol_H-M P-1
_cod_database_code 7043355

loop_
_symmetry_equiv_pos_as_xyz
'x, y, z'
'-x, -y, -z'

loop_
_atom_site_label
_atom_site_type_symbol
_atom_site_fract_x
_atom_site_fract_y
_atom_site_fract_z
_atom_site_U_iso_or_equiv
_atom_site_adp_type
_atom_site_occupancy
_atom_site_symmetry_multiplicity
_atom_site_calc_flag
_atom_site_refinement_flags
_atom_site_disorder_assembly
_atom_site_disorder_group
C1 C 0.4675(3) 0.5257(2) 0.12673(19) 0.0289(8) Uani 1 1 d . A .
C2 C 0.5179(4) 0.5969(2) 0.1836(2) 0.0358(9) Uani 1 1 d . . .
H2 H 0.5877 0.6478 0.1805 0.043 Uiso 1 1 calc R . .
C3 C 0.4501(4) 0.5847(2) 0.25030(19) 0.0341(8) Uani 1 1 d . . .
C4 C 0.3583(4) 0.5024(3) 0.2287(2) 0.0388(9) Uani 1 1 d . A .
C5 C 0.2721(5) 0.4650(3) 0.2765(3) 0.0623(13) Uani 1 1 d . . .
H5 H 0.2102 0.4078 0.2604 0.075 Uiso 1 1 calc R . .
C6 C 0.2803(5) 0.5150(3) 0.3493(3) 0.0636(13) Uani 1 1 d . . .
H6 H 0.2229 0.4915 0.3841 0.076 Uiso 1 1 calc R . .
C7 C 0.3695(5) 0.5975(3) 0.3720(2) 0.0563(12) Uani 1 1 d . . .
H7 H 0.3721 0.6302 0.4222 0.068 Uiso 1 1 calc R . .
C8 C 0.4559(4) 0.6344(3) 0.3236(2) 0.0483(11) Uani 1 1 d . . .
H8 H 0.5173 0.6918 0.3399 0.058 Uiso 1 1 calc R . .
C9 C 0.6584(3) 0.4504(2) 0.02775(18) 0.0265(7) Uani 1 1 d . A .
C10 C 0.7561(3) 0.4450(2) -0.0089(2) 0.0339(8) Uani 1 1 d . . .
H10 H 0.7725 0.4615 -0.0578 0.041 Uiso 1 1 calc R . .
C11 C 0.8329(4) 0.4109(2) 0.0359(2) 0.0324(8) Uani 1 1 d . . .
C12 C 0.7716(4) 0.3944(3) 0.0998(2) 0.0393(9) Uani 1 1 d . A .
C13 C 0.8135(5) 0.3593(4) 0.1582(3) 0.0674(15) Uani 1 1 d . . .
H13 H 0.7687 0.3479 0.2016 0.081 Uiso 1 1 calc R . .
C14 C 0.9228(5) 0.3416(3) 0.1507(3) 0.0637(14) Uani 1 1 d . . .
H14 H 0.9541 0.3168 0.1893 0.076 Uiso 1 1 calc R . .
C15 C 0.9878(4) 0.3590(3) 0.0881(3) 0.0544(12) Uani 1 1 d . . .
H15 H 1.0642 0.3474 0.0848 0.065 Uiso 1 1 calc R . .
C16 C 0.9439(4) 0.3930(3) 0.0306(3) 0.0499(11) Uani 1 1 d . . .
H16 H 0.989 0.4042 -0.0127 0.06 Uiso 1 1 calc R . .
C17 C 0.3613(3) 0.3598(2) -0.01995(19) 0.0316(8) Uani 1 1 d DU . .
O3 O 0.3965(11) 0.2872(9) -0.0184(7) 0.039(3) Uani 0.649(16) 1 d PDU A 1
C18 C 0.2356(18) 0.3315(13) -0.0356(15) 0.035(3) Uani 0.649(16) 1 d PDU A 1
H18 H 0.188 0.3687 -0.0421 0.042 Uiso 0.649(16) 1 calc PR A 1
O3F O 0.233(2) 0.3345(15) -0.0206(18) 0.034(4) Uani 0.351(16) 1 d PDU A 2
C18F C 0.392(3) 0.284(2) -0.0365(19) 0.033(4) Uani 0.351(16) 1 d PDU A 2
H18F H 0.4734 0.2825 -0.0456 0.039 Uiso 0.351(16) 1 calc PR A 2
C19 C 0.1845(4) 0.2396(3) -0.0410(2) 0.0457(10) Uani 1 1 d DU . .
C20 C 0.2854(4) 0.2115(3) -0.0374(2) 0.0453(10) Uani 1 1 d DU A .
C21 C 0.2665(7) 0.1216(4) -0.0460(3) 0.0906(18) Uani 1 1 d U . .
H21 H 0.3357 0.1011 -0.0455 0.109 Uiso 1 1 calc R A .
C22 C 0.1466(9) 0.0641(4) -0.0550(4) 0.115(3) Uani 1 1 d U A .
H22 H 0.1325 0.0025 -0.0598 0.138 Uiso 1 1 calc R . .
C23 C 0.0475(7) 0.0913(5) -0.0573(4) 0.113(2) Uani 1 1 d U . .
H23 H -0.0351 0.0489 -0.0634 0.136 Uiso 1 1 calc R A .
C24 C 0.0630(5) 0.1794(4) -0.0512(3) 0.0859(17) Uani 1 1 d U A .
H24 H -0.0075 0.1985 -0.0539 0.103 Uiso 1 1 calc R . .
O4 O 0.5680(10) 0.3685(5) 0.2889(4) 0.066(2) Uani 0.730(12) 1 d PDU A 1
C25 C 0.6511(12) 0.4569(6) 0.3074(5) 0.079(3) Uani 0.730(12) 1 d PDU A 1
H25A H 0.6302 0.4918 0.2707 0.095 Uiso 0.730(12) 1 calc PR A 1
H25B H 0.7389 0.4592 0.3037 0.095 Uiso 0.730(12) 1 calc PR A 1
C26 C 0.6372(12) 0.4941(6) 0.3886(5) 0.099(3) Uani 0.730(12) 1 d PDU A 1
H26A H 0.6085 0.5454 0.3896 0.119 Uiso 0.730(12) 1 calc PR A 1
H26B H 0.7179 0.5131 0.4227 0.119 Uiso 0.730(12) 1 calc PR A 1
C27 C 0.5399(11) 0.4187(7) 0.4138(4) 0.102(3) Uani 0.730(12) 1 d PDU A 1
H27A H 0.4556 0.4241 0.4075 0.122 Uiso 0.730(12) 1 calc PR A 1
H27B H 0.5616 0.4164 0.4686 0.122 Uiso 0.730(12) 1 calc PR A 1
C28 C 0.5439(9) 0.3382(6) 0.3602(4) 0.070(2) Uani 0.730(12) 1 d PDU A 1
H28A H 0.6119 0.3186 0.3797 0.084 Uiso 0.730(12) 1 calc PR A 1
H28B H 0.4627 0.2887 0.354 0.084 Uiso 0.730(12) 1 calc PR A 1
O4F O 0.613(3) 0.3999(19) 0.2941(11) 0.079(6) Uani 0.270(12) 1 d PDU A 2
C25F C 0.700(3) 0.4853(18) 0.2980(12) 0.074(6) Uani 0.270(12) 1 d PDU A 2
H25C H 0.6662 0.5164 0.2629 0.088 Uiso 0.270(12) 1 calc PR A 2
H25D H 0.7799 0.4818 0.2811 0.088 Uiso 0.270(12) 1 calc PR A 2
C26F C 0.723(3) 0.5354(16) 0.3791(12) 0.106(8) Uani 0.270(12) 1 d PDU A 2
H26C H 0.6926 0.5862 0.3826 0.128 Uiso 0.270(12) 1 calc PR A 2
H26D H 0.8133 0.5574 0.3989 0.128 Uiso 0.270(12) 1 calc PR A 2
C27F C 0.648(4) 0.4684(18) 0.4234(12) 0.112(9) Uani 0.270(12) 1 d PDU A 2
H27C H 0.7053 0.4581 0.4628 0.134 Uiso 0.270(12) 1 calc PR A 2
H27D H 0.5875 0.4904 0.4504 0.134 Uiso 0.270(12) 1 calc PR A 2
C28F C 0.581(3) 0.3851(19) 0.3685(13) 0.093(7) Uani 0.270(12) 1 d PDU A 2
H28C H 0.6059 0.3363 0.3826 0.112 Uiso 0.270(12) 1 calc PR A 2
H28D H 0.4886 0.3693 0.3693 0.112 Uiso 0.270(12) 1 calc PR A 2
O5 O 0.1916(9) 0.2588(6) 0.1927(5) 0.068(3) Uani 0.374(6) 1 d PDU A 1
C29 C 0.1983(19) 0.2452(8) 0.2718(6) 0.074(4) Uani 0.374(6) 1 d PDU A 1
H29A H 0.1235 0.2502 0.2957 0.089 Uiso 0.374(6) 1 calc PR A 1
H29B H 0.2747 0.2897 0.3031 0.089 Uiso 0.374(6) 1 calc PR A 1
C30 C 0.203(2) 0.1524(9) 0.2677(7) 0.088(4) Uani 0.374(6) 1 d PDU A 1
H30A H 0.2895 0.1544 0.2822 0.105 Uiso 0.374(6) 1 calc PR A 1
H30B H 0.1468 0.1204 0.3026 0.105 Uiso 0.374(6) 1 calc PR A 1
C31 C 0.1580(18) 0.1088(8) 0.1846(7) 0.084(4) Uani 0.374(6) 1 d PDU A 1
H31A H 0.0887 0.0515 0.1805 0.101 Uiso 0.374(6) 1 calc PR A 1
H31B H 0.2274 0.0986 0.1576 0.101 Uiso 0.374(6) 1 calc PR A 1
C32 C 0.1119(15) 0.1756(8) 0.1507(8) 0.067(3) Uani 0.374(6) 1 d PDU A 1
H32A H 0.12 0.1708 0.0946 0.081 Uiso 0.374(6) 1 calc PR A 1
H32B H 0.0229 0.1659 0.1584 0.081 Uiso 0.374(6) 1 calc PR A 1
O5F O 0.2746(5) 0.2165(4) 0.2122(3) 0.0684(18) Uani 0.626(6) 1 d PU A 2
C29F C 0.2251(12) 0.2080(9) 0.2823(6) 0.094(3) Uani 0.626(6) 1 d PU A 2
H29C H 0.2673 0.2617 0.3224 0.113 Uiso 0.626(6) 1 calc PR A 2
H29D H 0.2338 0.1559 0.3013 0.113 Uiso 0.626(6) 1 calc PR A 2
C30F C 0.0829(9) 0.1954(7) 0.2614(6) 0.086(3) Uani 0.626(6) 1 d PU A 2
H30C H 0.0285 0.1537 0.2908 0.103 Uiso 0.626(6) 1 calc PR A 2
H30D H 0.069 0.2527 0.273 0.103 Uiso 0.626(6) 1 calc PR A 2
C31F C 0.0584(11) 0.1620(9) 0.1838(7) 0.100(3) Uani 0.626(6) 1 d PU A 2
H31C H 0.0251 0.1997 0.1563 0.12 Uiso 0.626(6) 1 calc PR A 2
H31D H -0.0046 0.1013 0.1738 0.12 Uiso 0.626(6) 1 calc PR A 2
C32F C 0.1767(12) 0.1605(10) 0.1572(7) 0.108(4) Uani 0.626(6) 1 d PU A 2
H32C H 0.1787 0.0995 0.1501 0.129 Uiso 0.626(6) 1 calc PR A 2
H32D H 0.1854 0.1803 0.1068 0.129 Uiso 0.626(6) 1 calc PR A 2
C33 C 0.5279(6) 0.1273(4) 0.1874(3) 0.0737(15) Uani 1 1 d . A .
H33A H 0.4415 0.094 0.1969 0.088 Uiso 1 1 calc R . .
H33B H 0.5741 0.1667 0.2365 0.088 Uiso 1 1 calc R . .
C34 C 0.5948(6) 0.0641(4) 0.1580(3) 0.0718(15) Uani 1 1 d . . .
H34A H 0.6499 0.0576 0.2009 0.086 Uiso 0.70(2) 1 calc PR B 1
H34B H 0.5333 0.005 0.1345 0.086 Uiso 0.70(2) 1 calc PR B 1
H34C H 0.6817 0.0829 0.1844 0.086 Uiso 0.30(2) 1 d PR B 2
H34D H 0.5479 0.0026 0.1635 0.086 Uiso 0.30(2) 1 d PR B 2
C35 C 0.6710(14) 0.1052(7) 0.0984(7) 0.076(3) Uani 0.70(2) 1 d PU A 1
H35A H 0.757 0.1431 0.1224 0.091 Uiso 0.70(2) 1 calc PR B 1
H35B H 0.6773 0.0589 0.0567 0.091 Uiso 0.70(2) 1 calc PR B 1
C36 C 0.6059(16) 0.1578(8) 0.0674(6) 0.081(4) Uani 0.70(2) 1 d PU A 1
H36A H 0.5528 0.1246 0.0181 0.097 Uiso 0.70(2) 1 calc PR B 1
H36B H 0.6667 0.2137 0.0577 0.097 Uiso 0.70(2) 1 calc PR B 1
C35F C 0.593(4) 0.074(2) 0.0776(14) 0.090(7) Uani 0.30(2) 1 d PU A 2
H35C H 0.6797 0.1018 0.0654 0.108 Uiso 0.30(2) 1 calc PR B 2
H35D H 0.5546 0.0155 0.043 0.108 Uiso 0.30(2) 1 calc PR B 2
C36F C 0.525(4) 0.125(2) 0.0677(16) 0.090(8) Uani 0.30(2) 1 d PU A 2
H36C H 0.5596 0.1611 0.0284 0.108 Uiso 0.30(2) 1 calc PR B 2
H36D H 0.4376 0.0871 0.0474 0.108 Uiso 0.30(2) 1 calc PR B 2
C37 C 0.3734(4) 1.0809(3) 0.4971(2) 0.0424(10) Uani 1 1 d . C .
C38 C 0.3991(4) 1.1684(3) 0.5055(2) 0.0472(10) Uani 1 1 d . . .
H38 H 0.4806 1.2122 0.5186 0.057 Uiso 1 1 calc R . .
C39 C 0.2852(4) 1.1856(3) 0.4919(2) 0.0483(11) Uani 1 1 d . . .
C40 C 0.1917(4) 1.1041(3) 0.4742(2) 0.0449(10) Uani 1 1 d . C .
C41 C 0.0649(5) 1.0907(4) 0.4554(3) 0.0645(14) Uani 1 1 d . . .
H41 H 0.0029 1.0331 0.4431 0.077 Uiso 1 1 calc R . .
C42 C 0.0349(6) 1.1659(5) 0.4557(3) 0.0816(18) Uani 1 1 d . . .
H42 H -0.0502 1.1601 0.4424 0.098 Uiso 1 1 calc R . .
C43 C 0.1245(7) 1.2490(5) 0.4748(3) 0.0800(18) Uani 1 1 d . . .
H43 H 0.0993 1.2992 0.4762 0.096 Uiso 1 1 calc R . .
C44 C 0.2502(6) 1.2615(4) 0.4920(3) 0.0734(16) Uani 1 1 d . . .
H44 H 0.3116 1.3194 0.5036 0.088 Uiso 1 1 calc R . .
C45 C 0.3538(4) 0.8887(3) 0.5421(2) 0.0436(10) Uani 1 1 d . C .
C46 C 0.3223(4) 0.8773(3) 0.6130(2) 0.0431(10) Uani 1 1 d . . .
H46 H 0.3521 0.9219 0.6584 0.052 Uiso 1 1 calc R . .
C47 C 0.2387(4) 0.7901(3) 0.6114(2) 0.0429(10) Uani 1 1 d . . .
C48 C 0.2195(4) 0.7477(3) 0.5348(2) 0.0448(10) Uani 1 1 d . C .
C49 C 0.1416(5) 0.6616(3) 0.5078(3) 0.0624(13) Uani 1 1 d . . .
H49 H 0.131 0.6349 0.4546 0.075 Uiso 1 1 calc R . .
C50 C 0.0793(5) 0.6158(3) 0.5622(3) 0.0663(14) Uani 1 1 d . . .
H50 H 0.0239 0.5564 0.5462 0.08 Uiso 1 1 calc R . .
C51 C 0.0974(5) 0.6560(3) 0.6395(3) 0.0628(13) Uani 1 1 d . . .
H51 H 0.0553 0.623 0.676 0.075 Uiso 1 1 calc R . .
C52 C 0.1740(5) 0.7420(3) 0.6647(3) 0.0555(12) Uani 1 1 d . . .
H52 H 0.1834 0.7689 0.7177 0.067 Uiso 1 1 calc R . .
C53 C 0.4257(4) 0.9403(3) 0.3737(2) 0.0469(10) Uani 1 1 d DU . .
O9 O 0.350(5) 0.964(4) 0.325(3) 0.046(3) Uani 0.318(17) 1 d PDU C 1
C54 C 0.467(7) 0.879(4) 0.335(4) 0.051(7) Uani 0.318(17) 1 d PDU C 1
H54 H 0.527 0.8557 0.3539 0.061 Uiso 0.318(17) 1 calc PR C 1
O9F O 0.4488(19) 0.8695(12) 0.3319(12) 0.045(3) Uani 0.682(17) 1 d PDU C 2
C54F C 0.361(3) 0.970(3) 0.324(2) 0.046(3) Uani 0.682(17) 1 d PDU C 2
H54F H 0.3346 1.0194 0.3373 0.056 Uiso 0.682(17) 1 calc PR C 2
C55 C 0.3987(4) 0.8557(3) 0.2556(2) 0.0434(10) Uani 1 1 d U . .
C56 C 0.3368(4) 0.9138(3) 0.2491(2) 0.0417(9) Uani 1 1 d U C .
C57 C 0.2725(4) 0.9097(3) 0.1776(3) 0.0616(13) Uani 1 1 d . . .
H57 H 0.227 0.9483 0.1716 0.074 Uiso 1 1 calc R C .
C58 C 0.2774(4) 0.8475(4) 0.1158(2) 0.0623(14) Uani 1 1 d . C .
H58 H 0.2355 0.844 0.0663 0.075 Uiso 1 1 calc R . .
C59 C 0.3413(5) 0.7909(3) 0.1244(3) 0.0654(14) Uani 1 1 d . . .
H59 H 0.3418 0.7487 0.0806 0.078 Uiso 1 1 calc R C .
C60 C 0.4044(5) 0.7931(3) 0.1938(3) 0.0636(14) Uani 1 1 d . C .
H60 H 0.4496 0.7542 0.1994 0.076 Uiso 1 1 calc R . .
C61 C -0.1942(7) 0.8388(6) 0.3126(4) 0.129(3) Uani 1 1 d U C .
H61A H -0.2248 0.8272 0.3628 0.154 Uiso 1 1 calc R . .
H61B H -0.2157 0.7815 0.2764 0.154 Uiso 1 1 calc R . .
C62 C -0.2509(8) 0.8949(7) 0.2812(6) 0.172(4) Uani 1 1 d U . .
H62A H -0.3042 0.9134 0.318 0.206 Uiso 1 1 calc R . .
H62B H -0.3042 0.863 0.2317 0.206 Uiso 1 1 calc R . .
C63 C -0.1505(7) 0.9710(6) 0.2686(5) 0.124(2) Uani 1 1 d U . .
H63A H -0.1392 1.0233 0.3093 0.148 Uiso 1 1 calc R . .
H63B H -0.1667 0.9853 0.2171 0.148 Uiso 1 1 calc R . .
C64 C -0.0381(6) 0.9424(5) 0.2728(4) 0.0981(19) Uani 1 1 d U C .
H64A H -0.0282 0.9132 0.221 0.118 Uiso 1 1 calc R . .
H64B H 0.0395 0.9939 0.2925 0.118 Uiso 1 1 calc R . .
O11 O 0.0588(9) 0.6952(8) 0.3225(5) 0.085(4) Uani 0.526(8) 1 d PDU C 1
C65 C -0.0670(9) 0.6353(8) 0.3038(6) 0.103(4) Uani 0.526(8) 1 d PDU C 1
H65A H -0.1269 0.6629 0.3246 0.124 Uiso 0.526(8) 1 calc PR C 1
H65B H -0.0779 0.5808 0.325 0.124 Uiso 0.526(8) 1 calc PR C 1
C66 C -0.0869(11) 0.6149(11) 0.2170(7) 0.116(4) Uani 0.526(8) 1 d PDU C 1
H66A H -0.1183 0.658 0.1964 0.139 Uiso 0.526(8) 1 calc PR C 1
H66B H -0.1484 0.5546 0.1979 0.139 Uiso 0.526(8) 1 calc PR C 1
C67 C 0.0412(13) 0.6219(13) 0.1924(7) 0.104(4) Uani 0.526(8) 1 d PDU C 1
H67A H 0.0481 0.5626 0.1779 0.125 Uiso 0.526(8) 1 calc PR C 1
H67B H 0.0578 0.653 0.1479 0.125 Uiso 0.526(8) 1 calc PR C 1
C68 C 0.1289(10) 0.6740(11) 0.2626(7) 0.098(4) Uani 0.526(8) 1 d PDU C 1
H68A H 0.1786 0.6392 0.2801 0.118 Uiso 0.526(8) 1 calc PR C 1
H68B H 0.1879 0.7291 0.2504 0.118 Uiso 0.526(8) 1 calc PR C 1
O11F O 0.0451(12) 0.7072(9) 0.2973(7) 0.086(4) Uani 0.474(8) 1 d PDU C 2
C65F C -0.0466(15) 0.6933(10) 0.2333(8) 0.113(4) Uani 0.474(8) 1 d PDU C 2
H65C H -0.1321 0.6737 0.2494 0.136 Uiso 0.474(8) 1 calc PR C 2
H65D H -0.033 0.7489 0.2135 0.136 Uiso 0.474(8) 1 calc PR C 2
C66F C -0.0336(18) 0.6272(12) 0.1749(9) 0.114(4) Uani 0.474(8) 1 d PDU C 2
H66C H -0.0178 0.6502 0.1262 0.137 Uiso 0.474(8) 1 calc PR C 2
H66D H -0.1119 0.5748 0.1645 0.137 Uiso 0.474(8) 1 calc PR C 2
C67F C 0.0748(18) 0.6016(14) 0.2027(10) 0.107(4) Uani 0.474(8) 1 d PDU C 2
H67C H 0.0518 0.5364 0.1941 0.128 Uiso 0.474(8) 1 calc PR C 2
H67D H 0.1492 0.6268 0.176 0.128 Uiso 0.474(8) 1 calc PR C 2
C68F C 0.0981(15) 0.6384(10) 0.2824(8) 0.087(3) Uani 0.474(8) 1 d PDU C 2
H68C H 0.1899 0.663 0.2988 0.104 Uiso 0.474(8) 1 calc PR C 2
H68D H 0.0601 0.5918 0.3125 0.104 Uiso 0.474(8) 1 calc PR C 2
O1 O 0.3669(2) 0.46420(16) 0.15440(14) 0.0397(6) Uani 1 1 d . . .
O2 O 0.6658(2) 0.41805(18) 0.09709(14) 0.0433(7) Uani 1 1 d . . .
O6 O 0.5243(4) 0.1768(2) 0.1299(2) 0.0862(13) Uani 1 1 d . . .
O7 O 0.2409(3) 1.03789(18) 0.47735(15) 0.0458(7) Uani 1 1 d . . .
O8 O 0.2878(3) 0.80616(19) 0.49082(15) 0.0505(7) Uani 1 1 d . . .
O10 O -0.0619(4) 0.8840(3) 0.3234(2) 0.0831(11) Uani 1 1 d U . .
K1 K 0.45160(11) 0.32102(6) 0.14794(6) 0.0589(3) Uani 1 1 d . A .
K2 K 0.13293(11) 0.85997(7) 0.39831(6) 0.0642(3) Uani 1 1 d . . .
Sn1 Sn 0.5 0.5 0 0.02405(9) Uani 1 2 d S . .
Sn2 Sn 0.5 1 0.5 0.03853(12) Uani 1 2 d S . .

loop_
_atom_site_aniso_label
_atom_site_aniso_U_11
_atom_site_aniso_U_22
_atom_site_aniso_U_33
_atom_site_aniso_U_23
_atom_site_aniso_U_13
_atom_site_aniso_U_12
C1 0.028(2) 0.035(2) 0.0296(19) 0.0081(14) 0.0050(14) 0.0167(16)
C2 0.039(2) 0.036(2) 0.031(2) 0.0023(15) 0.0051(16) 0.0127(18)
C3 0.036(2) 0.040(2) 0.0290(19) 0.0040(15) 0.0039(16) 0.0174(18)
C4 0.046(3) 0.045(2) 0.029(2) 0.0057(16) 0.0102(17) 0.021(2)
C5 0.057(3) 0.063(3) 0.050(3) 0.006(2) 0.020(2) 0.000(2)
C6 0.066(3) 0.080(4) 0.044(3) 0.013(2) 0.028(2) 0.019(3)
C7 0.068(3) 0.075(3) 0.029(2) 0.000(2) 0.010(2) 0.033(3)
C8 0.054(3) 0.052(3) 0.035(2) -0.0001(17) 0.0063(19) 0.018(2)
C9 0.029(2) 0.0228(18) 0.0270(18) 0.0065(13) 0.0025(14) 0.0076(15)
C10 0.034(2) 0.043(2) 0.034(2) 0.0145(15) 0.0086(16) 0.0207(18)
C11 0.032(2) 0.032(2) 0.038(2) 0.0112(15) 0.0092(16) 0.0151(17)
C12 0.038(2) 0.049(2) 0.043(2) 0.0181(17) 0.0112(18) 0.025(2)
C13 0.073(4) 0.110(4) 0.060(3) 0.050(3) 0.031(3) 0.066(3)
C14 0.063(3) 0.098(4) 0.061(3) 0.042(3) 0.015(2) 0.054(3)
C15 0.043(3) 0.070(3) 0.071(3) 0.031(2) 0.018(2) 0.037(2)
C16 0.043(3) 0.068(3) 0.059(3) 0.032(2) 0.021(2) 0.035(2)
C17 0.034(2) 0.0305(19) 0.0293(19) 0.0044(14) 0.0056(15) 0.0103(16)
O3 0.034(3) 0.031(3) 0.049(7) 0.008(4) -0.003(3) 0.010(2)
C18 0.030(4) 0.030(4) 0.046(9) 0.004(4) 0.011(4) 0.010(3)
O3F 0.031(5) 0.031(4) 0.038(9) 0.002(5) 0.009(5) 0.010(4)
C18F 0.040(6) 0.038(5) 0.023(8) 0.003(6) 0.013(6) 0.017(5)
C19 0.037(2) 0.033(2) 0.057(3) 0.0065(17) 0.0027(19) 0.0004(17)
C20 0.047(2) 0.0274(19) 0.055(2) 0.0029(16) 0.0031(19) 0.0073(17)
C21 0.120(5) 0.043(3) 0.114(4) 0.012(3) 0.019(4) 0.035(3)
C22 0.166(7) 0.027(3) 0.115(5) 0.000(3) -0.003(5) -0.006(3)
C23 0.103(5) 0.065(4) 0.111(5) 0.020(4) -0.013(4) -0.047(3)
C24 0.046(3) 0.080(4) 0.110(4) 0.034(3) -0.003(3) -0.012(3)
O4 0.084(7) 0.072(5) 0.051(3) 0.013(3) 0.009(3) 0.036(4)
C25 0.075(10) 0.080(7) 0.099(6) 0.037(5) 0.022(5) 0.037(6)
C26 0.125(9) 0.081(6) 0.096(6) -0.006(5) -0.020(7) 0.058(6)
C27 0.110(8) 0.145(9) 0.058(5) 0.001(5) 0.011(5) 0.062(7)
C28 0.069(6) 0.075(6) 0.076(5) 0.033(4) 0.006(4) 0.030(5)
O4F 0.074(15) 0.105(16) 0.056(7) 0.017(9) 0.000(8) 0.030(12)
C25F 0.051(15) 0.109(16) 0.073(10) 0.018(10) 0.014(9) 0.043(11)
C26F 0.123(18) 0.112(13) 0.078(11) 0.009(9) 0.010(13) 0.036(12)
C27F 0.129(18) 0.137(16) 0.061(9) 0.009(9) 0.016(13) 0.038(14)
C28F 0.091(14) 0.116(13) 0.077(10) 0.021(10) 0.021(10) 0.038(12)
O5 0.072(6) 0.076(5) 0.062(5) 0.030(4) 0.018(4) 0.025(5)
C29 0.087(8) 0.074(7) 0.063(6) 0.017(5) 0.028(6) 0.025(6)
C30 0.118(9) 0.080(8) 0.071(7) 0.023(6) -0.013(7) 0.041(8)
C31 0.094(9) 0.079(7) 0.082(7) 0.002(6) -0.009(7) 0.044(7)
C32 0.057(8) 0.095(7) 0.072(7) 0.014(6) -0.003(6) 0.056(6)
O5F 0.056(3) 0.085(4) 0.059(3) 0.019(3) 0.023(2) 0.013(3)
C29F 0.098(6) 0.107(8) 0.072(5) 0.042(5) 0.012(4) 0.018(7)
C30F 0.076(5) 0.101(7) 0.091(6) 0.034(5) 0.038(5) 0.033(5)
C31F 0.078(5) 0.117(7) 0.108(6) -0.009(6) 0.014(5) 0.052(6)
C32F 0.084(6) 0.130(7) 0.084(5) -0.002(5) 0.024(5) 0.011(6)
C33 0.085(4) 0.072(4) 0.084(4) 0.037(3) 0.025(3) 0.041(3)
C34 0.090(4) 0.071(4) 0.076(4) 0.030(3) 0.019(3) 0.047(3)
C35 0.096(9) 0.059(6) 0.078(7) 0.008(4) 0.031(6) 0.034(6)
C36 0.150(12) 0.061(6) 0.053(5) 0.021(4) 0.048(7) 0.052(7)
C35F 0.15(2) 0.078(15) 0.065(12) 0.022(10) 0.014(14) 0.068(13)
C36F 0.12(2) 0.100(19) 0.072(13) 0.027(13) 0.000(15) 0.065(15)
C37 0.046(3) 0.057(3) 0.029(2) 0.0007(17) 0.0005(17) 0.029(2)
C38 0.047(3) 0.049(3) 0.045(2) -0.0014(18) 0.0049(19) 0.021(2)
C39 0.058(3) 0.055(3) 0.044(2) 0.0078(19) 0.009(2) 0.036(3)
C40 0.050(3) 0.067(3) 0.035(2) 0.0179(19) 0.0101(19) 0.038(3)
C41 0.048(3) 0.097(4) 0.065(3) 0.032(3) 0.012(2) 0.038(3)
C42 0.072(4) 0.131(6) 0.084(4) 0.052(4) 0.027(3) 0.074(4)
C43 0.099(5) 0.103(5) 0.087(4) 0.044(3) 0.035(4) 0.082(4)
C44 0.097(5) 0.065(4) 0.078(4) 0.018(3) 0.023(3) 0.051(3)
C45 0.049(3) 0.052(3) 0.036(2) -0.0018(17) -0.0015(18) 0.031(2)
C46 0.049(3) 0.051(3) 0.032(2) 0.0039(17) 0.0041(18) 0.023(2)
C47 0.045(3) 0.052(3) 0.038(2) 0.0068(18) 0.0024(18) 0.027(2)
C48 0.048(3) 0.053(3) 0.043(2) 0.0093(19) 0.0066(19) 0.029(2)
C49 0.081(4) 0.061(3) 0.049(3) -0.002(2) 0.004(2) 0.036(3)
C50 0.074(4) 0.051(3) 0.072(4) 0.006(2) 0.008(3) 0.022(3)
C51 0.072(4) 0.067(4) 0.055(3) 0.020(2) 0.015(3) 0.027(3)
C52 0.062(3) 0.066(3) 0.043(3) 0.015(2) 0.007(2) 0.026(3)
C53 0.052(3) 0.056(3) 0.034(2) 0.0033(17) 0.0064(18) 0.023(2)
O9 0.049(6) 0.055(5) 0.037(2) -0.001(2) 0.003(3) 0.026(5)
C54 0.066(17) 0.063(15) 0.028(10) 0.003(10) -0.003(10) 0.032(12)
O9F 0.059(7) 0.050(5) 0.032(4) 0.002(3) -0.003(4) 0.030(5)
C54F 0.049(6) 0.055(5) 0.037(2) -0.001(2) 0.003(3) 0.026(5)
C55 0.055(3) 0.044(2) 0.028(2) 0.0036(15) -0.0022(18) 0.017(2)
C56 0.042(2) 0.053(3) 0.030(2) 0.0042(16) 0.0030(17) 0.018(2)
C57 0.046(3) 0.088(4) 0.059(3) 0.020(3) 0.002(2) 0.031(3)
C58 0.047(3) 0.095(4) 0.030(2) 0.010(2) -0.0068(19) 0.007(3)
C59 0.065(4) 0.066(3) 0.046(3) -0.014(2) 0.005(2) 0.009(3)
C60 0.085(4) 0.058(3) 0.054(3) -0.004(2) 0.004(3) 0.039(3)
C61 0.094(5) 0.159(7) 0.106(5) 0.054(5) 0.005(4) -0.003(5)
C62 0.067(5) 0.240(10) 0.211(8) 0.086(7) 0.005(5) 0.039(5)
C63 0.098(5) 0.157(7) 0.139(6) 0.045(5) 0.001(5) 0.069(5)
C64 0.077(4) 0.149(6) 0.083(4) 0.051(4) 0.021(3) 0.043(4)
O11 0.077(6) 0.080(6) 0.077(6) -0.003(5) 0.014(4) 0.006(5)
C65 0.082(6) 0.096(7) 0.095(6) -0.015(6) 0.008(5) -0.001(6)
C66 0.090(7) 0.125(8) 0.098(7) -0.005(7) -0.007(6) 0.008(7)
C67 0.087(8) 0.126(8) 0.084(6) -0.010(6) -0.006(6) 0.033(7)
C68 0.075(6) 0.122(8) 0.084(7) 0.003(6) 0.011(5) 0.022(6)
O11F 0.085(6) 0.078(6) 0.086(6) -0.021(5) -0.023(5) 0.038(4)
C65F 0.113(8) 0.104(8) 0.108(8) -0.023(6) -0.050(6) 0.050(6)
C66F 0.121(10) 0.125(8) 0.087(7) -0.012(7) -0.010(7) 0.048(8)
C67F 0.104(9) 0.106(9) 0.101(7) -0.019(7) 0.013(7) 0.041(6)
C68F 0.082(7) 0.096(7) 0.093(7) 0.011(6) 0.006(6) 0.049(6)
O1 0.0432(17) 0.0351(15) 0.0336(14) 0.0021(10) 0.0135(12) 0.0045(12)
O2 0.0421(17) 0.067(2) 0.0404(15) 0.0281(13) 0.0172(12) 0.0348(15)
O6 0.154(4) 0.071(3) 0.057(2) 0.0168(18) 0.005(2) 0.069(3)
O7 0.0448(18) 0.0526(18) 0.0479(17) 0.0111(12) 0.0059(13) 0.0262(15)
O8 0.062(2) 0.059(2) 0.0361(16) 0.0045(13) 0.0061(14) 0.0292(17)
O10 0.068(2) 0.122(3) 0.063(2) 0.036(2) 0.0016(18) 0.030(2)
K1 0.0835(8) 0.0492(6) 0.0549(6) 0.0242(4) 0.0298(5) 0.0269(6)
K2 0.0655(8) 0.0649(7) 0.0587(6) 0.0069(5) -0.0093(5) 0.0229(6)
Sn1 0.0250(2) 0.02233(18) 0.02515(18) 0.00354(12) 0.00405(13) 0.00879(14)
Sn2 0.0452(3) 0.0504(3) 0.0271(2) 0.00318(16) 0.00177(16) 0.0282(2)

loop_
_atom_type_symbol
_atom_type_description
_atom_type_scat_dispersion_real
_atom_type_scat_dispersion_imag
_atom_type_scat_source
C C 0.0033 0.0016 'International Tables Vol C Tables 4.2.6.8 and 6.1.1.4'
H H 0 0 'International Tables Vol C Tables 4.2.6.8 and 6.1.1.4'
O O 0.0106 0.006 'International Tables Vol C Tables 4.2.6.8 and 6.1.1.4'
K K 0.2009 0.2494 'International Tables Vol C Tables 4.2.6.8 and 6.1.1.4'
Sn Sn -0.6537 1.4246 'International Tables Vol C Tables 4.2.6.8 and 6.1.1.4'

loop_
_geom_angle_atom_site_label_1
_geom_angle_atom_site_label_2
_geom_angle_atom_site_label_3
_geom_angle
_geom_angle_site_symmetry_1
_geom_angle_site_symmetry_3
C2 C1 O1 107.7(3) . .
C2 C1 Sn1 131.9(3) . .
O1 C1 Sn1 119.8(2) . .
C2 C1 K1 122.8(2) . .
O1 C1 K1 54.66(16) . .
Sn1 C1 K1 92.20(10) . .
C1 C2 C3 109.9(3) . .
C1 C2 H2 125.1 . .
C3 C2 H2 125.1 . .
C4 C3 C8 119.1(3) . .
C4 C3 C2 104.7(3) . .
C8 C3 C2 136.2(4) . .
C3 C4 O1 110.5(3) . .
C3 C4 C5 123.3(3) . .
O1 C4 C5 126.1(4) . .
C4 C5 C6 116.7(4) . .
C4 C5 H5 121.6 . .
C6 C5 H5 121.6 . .
C7 C6 C5 121.3(4) . .
C7 C6 H6 119.4 . .
C5 C6 H6 119.4 . .
C6 C7 C8 121.6(4) . .
C6 C7 H7 119.2 . .
C8 C7 H7 119.2 . .
C7 C8 C3 118.0(4) . .
C7 C8 H8 121 . .
C3 C8 H8 121 . .
C10 C9 O2 107.5(3) . .
C10 C9 Sn1 133.0(3) . .
O2 C9 Sn1 119.5(2) . .
C9 C10 C11 110.5(3) . .
C9 C10 H10 124.8 . .
C11 C10 H10 124.8 . .
C12 C11 C16 118.1(3) . .
C12 C11 C10 104.2(3) . .
C16 C11 C10 137.6(3) . .
C11 C12 O2 110.7(3) . .
C11 C12 C13 123.3(4) . .
O2 C12 C13 126.0(4) . .
C14 C13 C12 117.0(4) . .
C14 C13 H13 121.5 . .
C12 C13 H13 121.5 . .
C13 C14 C15 121.2(4) . .
C13 C14 H14 119.4 . .
C15 C14 H14 119.4 . .
C16 C15 C14 120.9(4) . .
C16 C15 H15 119.5 . .
C14 C15 H15 119.5 . .
C15 C16 C11 119.5(4) . .
C15 C16 H16 120.2 . .
C11 C16 H16 120.2 . .
C18 C17 O3F 11(2) . .
C18 C17 O3 108.1(7) . .
O3F C17 O3 108.8(13) . .
C18 C17 C18F 104.9(19) . .
O3F C17 C18F 108.2(10) . .
O3 C17 C18F 13.0(19) . .
C18 C17 Sn1 128.6(9) . .
O3F C17 Sn1 126.8(10) . .
O3 C17 Sn1 123.4(5) . .
C18F C17 Sn1 124.9(12) . .
C18 C17 K1 112.2(11) . .
O3F C17 K1 102.5(13) . .
O3 C17 K1 60.8(5) . .
C18F C17 K1 73.8(15) . .
Sn1 C17 K1 94.38(11) . .
C17 O3 C20 107.1(9) . .
C17 O3 K1 94.6(6) . .
C20 O3 K1 106.0(6) . .
C17 C18 C19 110.5(15) . .
C17 C18 H18 124.8 . .
C19 C18 H18 124.8 . .
C17 O3F C19 106.8(15) . .
C17 C18F C20 108(3) . .
C17 C18F K1 81.6(14) . .
C20 C18F K1 93.0(15) . .
C17 C18F H18F 125.9 . .
C20 C18F H18F 125.9 . .
K1 C18F H18F 94.6 . .
C20 C19 C24 120.5(4) . .
C20 C19 C18 105.5(9) . .
C24 C19 C18 133.9(10) . .
C20 C19 O3F 106.9(10) . .
C24 C19 O3F 131.9(10) . .
C18 C19 O3F 11(2) . .
C19 C20 C18F 107(2) . .
C19 C20 C21 120.1(5) . .
C18F C20 C21 132(2) . .
C19 C20 O3 108.2(7) . .
C18F C20 O3 12.7(18) . .
C21 C20 O3 131.5(8) . .
C22 C21 C20 118.2(6) . .
C22 C21 H21 120.9 . .
C20 C21 H21 120.9 . .
C23 C22 C21 122.0(6) . .
C23 C22 H22 119 . .
C21 C22 H22 119 . .
C22 C23 C24 121.2(6) . .
C22 C23 H23 119.4 . .
C24 C23 H23 119.4 . .
C23 C24 C19 118.0(6) . .
C23 C24 H24 121 . .
C19 C24 H24 121 . .
C25 O4 C28 107.4(6) . .
C25 O4 K1 114.5(6) . .
C28 O4 K1 134.9(5) . .
O4 C25 C26 107.7(6) . .
O4 C25 K1 43.6(4) . .
C26 C25 K1 136.0(7) . .
O4 C25 H25A 110.2 . .
C26 C25 H25A 110.2 . .
K1 C25 H25A 68.8 . .
O4 C25 H25B 110.2 . .
C26 C25 H25B 110.2 . .
K1 C25 H25B 111.4 . .
H25A C25 H25B 108.5 . .
C25 C26 C27 104.2(6) . .
C25 C26 H26A 110.9 . .
C27 C26 H26A 110.9 . .
C25 C26 H26B 110.9 . .
C27 C26 H26B 110.9 . .
H26A C26 H26B 108.9 . .
C26 C27 C28 103.6(6) . .
C26 C27 H27A 111 . .
C28 C27 H27A 111 . .
C26 C27 H27B 111 . .
C28 C27 H27B 111 . .
H27A C27 H27B 109 . .
O4 C28 C27 103.2(6) . .
O4 C28 H28A 111.1 . .
C27 C28 H28A 111.1 . .
O4 C28 H28B 111.1 . .
C27 C28 H28B 111.1 . .
H28A C28 H28B 109.1 . .
C25F O4F C28F 111.3(15) . .
C25F O4F K1 115.7(16) . .
C28F O4F K1 126.0(17) . .
O4F C25F C26F 109.5(15) . .
O4F C25F H25C 109.8 . .
C26F C25F H25C 109.8 . .
O4F C25F H25D 109.8 . .
C26F C25F H25D 109.8 . .
H25C C25F H25D 108.2 . .
C25F C26F C27F 103.7(15) . .
C25F C26F H26C 111 . .
C27F C26F H26C 111 . .
C25F C26F H26D 111 . .
C27F C26F H26D 111 . .
H26C C26F H26D 109 . .
C28F C27F C26F 108.7(15) . .
C28F C27F H27C 109.9 . .
C26F C27F H27C 109.9 . .
C28F C27F H27D 109.9 . .
C26F C27F H27D 109.9 . .
H27C C27F H27D 108.3 . .
O4F C28F C27F 106.6(15) . .
O4F C28F H28C 110.4 . .
C27F C28F H28C 110.4 . .
O4F C28F H28D 110.4 . .
C27F C28F H28D 110.4 . .
H28C C28F H28D 108.6 . .
C32 O5 C29 103.5(8) . .
C32 O5 K1 115.2(9) . .
C29 O5 K1 108.9(9) . .
O5 C29 C30 106.0(8) . .
O5 C29 H29A 110.5 . .
C30 C29 H29A 110.5 . .
O5 C29 H29B 110.5 . .
C30 C29 H29B 110.5 . .
H29A C29 H29B 108.7 . .
C31 C30 C29 104.2(7) . .
C31 C30 H30A 110.9 . .
C29 C30 H30A 110.9 . .
C31 C30 H30B 110.9 . .
C29 C30 H30B 110.9 . .
H30A C30 H30B 108.9 . .
C30 C31 C32 103.7(7) . .
C30 C31 H31A 111 . .
C32 C31 H31A 111 . .
C30 C31 H31B 111 . .
C32 C31 H31B 111 . .
H31A C31 H31B 109 . .
O5 C32 C31 104.2(8) . .
O5 C32 H32A 110.9 . .
C31 C32 H32A 110.9 . .
O5 C32 H32B 110.9 . .
C31 C32 H32B 110.9 . .
H32A C32 H32B 108.9 . .
C32F O5F C29F 103.6(8) . .
C32F O5F K1 111.5(6) . .
C29F O5F K1 142.6(6) . .
O5F C29F C30F 103.4(8) . .
O5F C29F H29C 111.1 . .
C30F C29F H29C 111.1 . .
O5F C29F H29D 111.1 . .
C30F C29F H29D 111.1 . .
H29C C29F H29D 109 . .
C31F C30F C29F 104.5(8) . .
C31F C30F H30C 110.8 . .
C29F C30F H30C 110.8 . .
C31F C30F H30D 110.8 . .
C29F C30F H30D 110.8 . .
H30C C30F H30D 108.9 . .
C30F C31F C32F 106.9(10) . .
C30F C31F H31C 110.3 . .
C32F C31F H31C 110.3 . .
C30F C31F H31D 110.3 . .
C32F C31F H31D 110.3 . .
H31C C31F H31D 108.6 . .
O5F C32F C31F 108.7(10) . .
O5F C32F K1 46.1(4) . .
C31F C32F K1 133.1(10) . .
O5F C32F H32C 110 . .
C31F C32F H32C 110 . .
K1 C32F H32C 115.8 . .
O5F C32F H32D 110 . .
C31F C32F H32D 110 . .
K1 C32F H32D 64.9 . .
H32C C32F H32D 108.3 . .
O6 C33 C34 106.7(4) . .
O6 C33 H33A 110.4 . .
C34 C33 H33A 110.4 . .
O6 C33 H33B 110.4 . .
C34 C33 H33B 110.4 . .
H33A C33 H33B 108.6 . .
C35F C34 C35 34.9(14) . .
C35F C34 C33 99.1(11) . .
C35 C34 C33 105.1(5) . .
C35F C34 H34A 141.2 . .
C35 C34 H34A 110.7 . .
C33 C34 H34A 110.7 . .
C35F C34 H34B 81.6 . .
C35 C34 H34B 110.7 . .
C33 C34 H34B 110.7 . .
H34A C34 H34B 108.8 . .
C35F C34 H34C 111.9 . .
C35 C34 H34C 78.1 . .
C33 C34 H34C 111.9 . .
H34A C34 H34C 34 . .
H34B C34 H34C 132 . .
C35F C34 H34D 112 . .
C35 C34 H34D 134.7 . .
C33 C34 H34D 111.9 . .
H34A C34 H34D 79.7 . .
H34B C34 H34D 31.5 . .
H34C C34 H34D 109.6 . .
C36 C35 C34 106.2(7) . .
C36 C35 H35A 110.5 . .
C34 C35 H35A 110.5 . .
C36 C35 H35B 110.5 . .
C34 C35 H35B 110.5 . .
H35A C35 H35B 108.7 . .
C35 C36 O6 105.2(7) . .
C35 C36 H36A 110.7 . .
O6 C36 H36A 110.7 . .
C35 C36 H36B 110.7 . .
O6 C36 H36B 110.7 . .
H36A C36 H36B 108.8 . .
C36F C35F C34 107(2) . .
C36F C35F H35C 110.3 . .
C34 C35F H35C 110.3 . .
C36F C35F H35D 110.3 . .
C34 C35F H35D 110.3 . .
H35C C35F H35D 108.6 . .
O6 C36F C35F 113(2) . .
O6 C36F H36C 108.9 . .
C35F C36F H36C 108.9 . .
O6 C36F H36D 108.9 . .
C35F C36F H36D 108.9 . .
H36C C36F H36D 107.8 . .
C38 C37 O7 108.2(3) . .
C38 C37 Sn2 131.5(3) . .
O7 C37 Sn2 120.0(3) . .
C37 C38 C39 109.4(4) . .
C37 C38 H38 125.3 . .
C39 C38 H38 125.3 . .
C40 C39 C44 117.9(4) . .
C40 C39 C38 105.6(4) . .
C44 C39 C38 136.5(5) . .
C39 C40 O7 110.6(4) . .
C39 C40 C41 124.4(4) . .
O7 C40 C41 125.0(4) . .
C42 C41 C40 115.9(5) . .
C42 C41 H41 122 . .
C40 C41 H41 122 . .
C43 C42 C41 121.8(5) . .
C43 C42 K2 106.7(4) . 2_576
C41 C42 K2 95.5(3) . 2_576
C43 C42 H42 119.1 . .
C41 C42 H42 119.1 . .
K2 C42 H42 66.8 2_576 .
C42 C43 C44 121.8(5) . .
C42 C43 H43 119.1 . .
C44 C43 H43 119.1 . .
C43 C44 C39 118.1(5) . .
C43 C44 H44 121 . .
C39 C44 H44 121 . .
C46 C45 O8 106.3(4) . .
C46 C45 Sn2 132.3(3) . .
O8 C45 Sn2 120.8(3) . .
C46 C45 K2 120.0(3) . .
O8 C45 K2 55.31(18) . .
Sn2 C45 K2 94.30(13) . .
C45 C46 C47 111.2(4) . .
C45 C46 H46 124.4 . .
C47 C46 H46 124.4 . .
C48 C47 C52 117.5(4) . .
C48 C47 C46 105.5(4) . .
C52 C47 C46 136.9(4) . .
C49 C48 C47 124.3(4) . .
C49 C48 O8 126.5(4) . .
C47 C48 O8 109.2(4) . .
C49 C48 K2 102.3(3) . .
C47 C48 K2 115.7(3) . .
O8 C48 K2 46.98(18) . .
C48 C49 C50 116.6(4) . .
C48 C49 H49 121.7 . .
C50 C49 H49 121.7 . .
C51 C50 C49 120.6(5) . .
C51 C50 H50 119.7 . .
C49 C50 H50 119.7 . .
C52 C51 C50 121.6(5) . .
C52 C51 H51 119.2 . .
C50 C51 H51 119.2 . .
C51 C52 C47 119.3(4) . .
C51 C52 H52 120.3 . .
C47 C52 H52 120.3 . .
C54F C53 C54 111(4) . .
C54F C53 O9 6(5) . .
C54 C53 O9 111(4) . .
C54F C53 O9F 107(2) . .
C54 C53 O9F 9(4) . .
O9 C53 O9F 107(3) . .
C54F C53 Sn2 127.7(18) . .
C54 C53 Sn2 120(3) . .
O9 C53 Sn2 129(2) . .
O9F C53 Sn2 124.8(9) . .
C54F C53 K2 72.7(19) . .
C54 C53 K2 112(4) . .
O9 C53 K2 67(3) . .
O9F C53 K2 103.8(9) . .
Sn2 C53 K2 96.78(13) . .
C53 O9 C56 109(3) . .
C53 O9 K2 88(3) . .
C56 O9 K2 105(3) . .
C53 C54 C55 105(4) . .
C53 C54 H54 127.5 . .
C55 C54 H54 127.5 . .
C55 O9F C53 109.3(12) . .
C53 C54F C56 109(2) . .
C53 C54F K2 82.8(19) . .
C56 C54F K2 99(2) . .
C53 C54F H54F 125.5 . .
C56 C54F H54F 125.5 . .
K2 C54F H54F 88.4 . .
C56 C55 O9F 108.6(5) . .
C56 C55 C60 123.4(4) . .
O9F C55 C60 128.0(6) . .
C56 C55 C54 108.3(16) . .
O9F C55 C54 7(4) . .
C60 C55 C54 127.9(15) . .
C55 C56 C57 119.3(4) . .
C55 C56 O9 106.0(13) . .
C57 C56 O9 134.6(13) . .
C55 C56 C54F 105.5(10) . .
C57 C56 C54F 135.1(10) . .
O9 C56 C54F 5(4) . .
C58 C57 C56 117.7(5) . .
C58 C57 H57 121.2 . .
C56 C57 H57 121.2 . .
C59 C58 C57 121.4(4) . .
C59 C58 H58 119.3 . .
C57 C58 H58 119.3 . .
C60 C59 C58 122.2(4) . .
C60 C59 H59 118.9 . .
C58 C59 H59 118.9 . .
C59 C60 C55 116.0(4) . .
C59 C60 H60 122 . .
C55 C60 H60 122 . .
O10 C61 C62 107.2(7) . .
O10 C61 H61A 110.3 . .
C62 C61 H61A 110.3 . .
O10 C61 H61B 110.3 . .
C62 C61 H61B 110.3 . .
H61A C61 H61B 108.5 . .
C61 C62 C63 107.2(7) . .
C61 C62 H62A 110.3 . .
C63 C62 H62A 110.3 . .
C61 C62 H62B 110.3 . .
C63 C62 H62B 110.3 . .
H62A C62 H62B 108.5 . .
C62 C63 C64 103.2(7) . .
C62 C63 H63A 111.1 . .
C64 C63 H63A 111.1 . .
C62 C63 H63B 111.1 . .
C64 C63 H63B 111.1 . .
H63A C63 H63B 109.1 . .
O10 C64 C63 105.0(5) . .
O10 C64 H64A 110.7 . .
C63 C64 H64A 110.7 . .
O10 C64 H64B 110.7 . .
C63 C64 H64B 110.7 . .
H64A C64 H64B 108.8 . .
C65 O11 C68 107.6(7) . .
C65 O11 K2 126.8(8) . .
C68 O11 K2 118.1(9) . .
O11 C65 C66 104.4(8) . .
O11 C65 H65A 110.9 . .
C66 C65 H65A 110.9 . .
O11 C65 H65B 110.9 . .
C66 C65 H65B 110.9 . .
H65A C65 H65B 108.9 . .
C65 C66 C67 105.2(9) . .
C65 C66 H66A 110.7 . .
C67 C66 H66A 110.7 . .
C65 C66 H66B 110.7 . .
C67 C66 H66B 110.7 . .
H66A C66 H66B 108.8 . .
C68 C67 C66 103.3(8) . .
C68 C67 H67A 111.1 . .
C66 C67 H67A 111.1 . .
C68 C67 H67B 111.1 . .
C66 C67 H67B 111.1 . .
H67A C67 H67B 109.1 . .
O11 C68 C67 109.4(8) . .
O11 C68 K2 41.1(6) . .
C67 C68 K2 131.9(9) . .
O11 C68 H68A 109.8 . .
C67 C68 H68A 109.8 . .
K2 C68 H68A 115.9 . .
O11 C68 H68B 109.8 . .
C67 C68 H68B 109.8 . .
K2 C68 H68B 69.5 . .
H68A C68 H68B 108.3 . .
C65F O11F C68F 107.1(9) . .
C65F O11F K2 121.6(9) . .
C68F O11F K2 129.2(8) . .
C66F C65F O11F 107.4(11) . .
C66F C65F H65C 110.2 . .
O11F C65F H65C 110.2 . .
C66F C65F H65D 110.2 . .
O11F C65F H65D 110.2 . .
H65C C65F H65D 108.5 . .
C65F C66F C67F 108.5(11) . .
C65F C66F H66C 110 . .
C67F C66F H66C 110 . .
C65F C66F H66D 110 . .
C67F C66F H66D 110 . .
H66C C66F H66D 108.4 . .
C68F C67F C66F 103.4(11) . .
C68F C67F H67C 111.1 . .
C66F C67F H67C 111.1 . .
C68F C67F H67D 111.1 . .
C66F C67F H67D 111.1 . .
H67C C67F H67D 109.1 . .
C67F C68F O11F 109.6(11) . .
C67F C68F H68C 109.8 . .
O11F C68F H68C 109.8 . .
C67F C68F H68D 109.8 . .
O11F C68F H68D 109.8 . .
H68C C68F H68D 108.2 . .
C4 O1 C1 107.2(3) . .
C4 O1 K1 113.8(2) . .
C1 O1 K1 100.88(19) . .
C12 O2 C9 107.1(3) . .
C12 O2 K1 121.2(2) . .
C9 O2 K1 119.6(2) . .
C36F O6 C33 103.6(14) . .
C36F O6 C36 35.5(17) . .
C33 O6 C36 109.5(5) . .
C36F O6 K1 129.0(12) . .
C33 O6 K1 124.4(3) . .
C36 O6 K1 123.3(4) . .
C40 O7 C37 106.2(3) . .
C40 O7 K2 126.3(3) . .
C37 O7 K2 122.4(2) . .
C48 O8 C45 107.7(3) . .
C48 O8 K2 111.5(2) . .
C45 O8 K2 99.4(2) . .
C64 O10 C61 106.3(5) . .
C64 O10 K2 118.6(3) . .
C61 O10 K2 134.2(4) . .
O4 K1 O5F 83.1(2) . .
O4 K1 O2 89.15(19) . .
O5F K1 O2 168.84(15) . .
O4 K1 O6 88.7(2) . .
O5F K1 O6 80.89(17) . .
O2 K1 O6 90.99(11) . .
O4 K1 O1 95.9(2) . .
O5F K1 O1 99.54(15) . .
O2 K1 O1 89.18(8) . .
O6 K1 O1 175.40(10) . .
O4 K1 O3 163.4(3) . .
O5F K1 O3 112.0(2) . .
O2 K1 O3 74.9(2) . .
O6 K1 O3 87.1(3) . .
O1 K1 O3 88.5(3) . .
O4 K1 O4F 10.4(5) . .
O5F K1 O4F 93.3(5) . .
O2 K1 O4F 79.3(5) . .
O6 K1 O4F 92.4(7) . .
O1 K1 O4F 92.2(7) . .
O3 K1 O4F 154.2(5) . .
O4 K1 O5 96.3(3) . .
O5F K1 O5 27.86(18) . .
O2 K1 O5 162.61(17) . .
O6 K1 O5 105.58(19) . .
O1 K1 O5 73.88(17) . .
O3 K1 O5 100.3(3) . .
O4F K1 O5 104.7(6) . .
O4 K1 C18F 163.0(6) . .
O5F K1 C18F 112.4(5) . .
O2 K1 C18F 74.5(5) . .
O6 K1 C18F 87.0(8) . .
O1 K1 C18F 88.6(9) . .
O3 K1 C18F 0.4(8) . .
O4F K1 C18F 153.8(7) . .
O5 K1 C18F 100.7(6) . .
O4 K1 C17 153.7(2) . .
O5F K1 C17 115.51(15) . .
O2 K1 C17 74.56(8) . .
O6 K1 C17 111.61(10) . .
O1 K1 C17 64.03(8) . .
O3 K1 C17 24.6(3) . .
O4F K1 C17 144.4(6) . .
O5 K1 C17 94.04(17) . .
C18F K1 C17 24.6(8) . .
O4 K1 C1 95.6(2) . .
O5F K1 C1 123.87(15) . .
O2 K1 C1 64.73(8) . .
O6 K1 C1 155.18(11) . .
O1 K1 C1 24.46(7) . .
O3 K1 C1 81.8(3) . .
O4F K1 C1 88.3(6) . .
O5 K1 C1 98.22(18) . .
C18F K1 C1 81.7(8) . .
C17 K1 C1 58.90(8) . .
O4 K1 C32F 105.4(3) . .
O5F K1 C32F 22.5(2) . .
O2 K1 C32F 162.3(2) . .
O6 K1 C32F 79.5(3) . .
O1 K1 C32F 99.1(3) . .
O3 K1 C32F 89.6(3) . .
O4F K1 C32F 115.7(5) . .
O5 K1 C32F 27.8(3) . .
C18F K1 C32F 89.9(5) . .
C17 K1 C32F 94.9(3) . .
C1 K1 C32F 122.3(3) . .
O11 K2 O11F 11.8(4) . .
O11 K2 O10 90.1(3) . .
O11F K2 O10 80.7(3) . .
O11 K2 O8 84.1(3) . .
O11F K2 O8 94.8(3) . .
O10 K2 O8 165.86(12) . .
O11 K2 O7 173.5(2) . .
O11F K2 O7 167.8(3) . .
O10 K2 O7 94.89(11) . .
O8 K2 O7 92.03(9) . .
O11 K2 O9 107.0(11) . .
O11F K2 O9 101.9(11) . .
O10 K2 O9 102.3(5) . .
O8 K2 O9 91.7(5) . .
O7 K2 O9 67.8(11) . .
O11 K2 C54F 107.7(8) . .
O11F K2 C54F 102.6(8) . .
O10 K2 C54F 102.8(4) . .
O8 K2 C54F 91.2(4) . .
O7 K2 C54F 67.1(8) . .
O9 K2 C54F 0.9(16) . .
O11 K2 C53 104.2(2) . .
O11F K2 C53 104.2(3) . .
O10 K2 C53 127.29(12) . .
O8 K2 C53 66.76(10) . .
O7 K2 C53 69.42(9) . .
O9 K2 C53 25.0(5) . .
C54F K2 C53 24.5(4) . .
O11 K2 C42 100.2(3) . 2_576
O11F K2 C42 106.5(4) . 2_576
O10 K2 C42 86.42(13) . 2_576
O8 K2 C42 82.00(11) . 2_576
O7 K2 C42 84.43(15) . 2_576
O9 K2 C42 151.3(11) . 2_576
C54F K2 C42 150.5(7) . 2_576
C53 K2 C42 137.56(14) . 2_576
O11 K2 C45 109.3(3) . .
O11F K2 C45 119.8(3) . .
O10 K2 C45 157.54(12) . .
O8 K2 C45 25.24(9) . .
O7 K2 C45 66.81(9) . .
O9 K2 C45 83.3(6) . .
C54F K2 C45 82.6(4) . .
C53 K2 C45 60.19(10) . .
C42 K2 C45 79.19(13) 2_576 .
O11 K2 C48 77.0(3) . .
O11F K2 C48 88.8(3) . .
O10 K2 C48 144.36(12) . .
O8 K2 C48 21.52(9) . .
O7 K2 C48 101.12(9) . .
O9 K2 C48 113.2(5) . .
C54F K2 C48 112.7(4) . .
C53 K2 C48 88.26(11) . .
C42 K2 C48 64.01(11) 2_576 .
C45 K2 C48 38.80(11) . .
O11 K2 C68 20.8(3) . .
O11F K2 C68 19.8(4) . .
O10 K2 C68 95.8(2) . .
O8 K2 C68 83.2(3) . .
O7 K2 C68 153.5(2) . .
O9 K2 C68 86.2(11) . .
C54F K2 C68 86.9(8) . .
C53 K2 C68 84.83(19) . .
C42 K2 C68 120.4(3) 2_576 .
C45 K2 C68 106.3(2) . .
C48 K2 C68 83.8(3) . .
C9 Sn1 C9 180 2_665 .
C9 Sn1 C17 89.99(12) 2_665 2_665
C9 Sn1 C17 90.01(12) . 2_665
C9 Sn1 C17 90.01(12) 2_665 .
C9 Sn1 C17 89.99(12) . .
C17 Sn1 C17 180 2_665 .
C9 Sn1 C1 92.70(12) 2_665 2_665
C9 Sn1 C1 87.30(12) . 2_665
C17 Sn1 C1 92.14(12) 2_665 2_665
C17 Sn1 C1 87.86(12) . 2_665
C9 Sn1 C1 87.30(12) 2_665 .
C9 Sn1 C1 92.70(12) . .
C17 Sn1 C1 87.86(12) 2_665 .
C17 Sn1 C1 92.14(12) . .
C1 Sn1 C1 180.0000(10) 2_665 .
C9 Sn1 K1 61.07(8) 2_665 2_665
C9 Sn1 K1 118.93(8) . 2_665
C17 Sn1 K1 52.51(9) 2_665 2_665
C17 Sn1 K1 127.49(9) . 2_665
C1 Sn1 K1 54.38(9) 2_665 2_665
C1 Sn1 K1 125.62(9) . 2_665
C9 Sn1 K1 118.93(8) 2_665 .
C9 Sn1 K1 61.07(8) . .
C17 Sn1 K1 127.49(9) 2_665 .
C17 Sn1 K1 52.51(9) . .
C1 Sn1 K1 125.62(9) 2_665 .
C1 Sn1 K1 54.38(9) . .
K1 Sn1 K1 180 2_665 .
C37 Sn2 C37 180.000(2) . 2_676
C37 Sn2 C53 92.29(14) . 2_676
C37 Sn2 C53 87.71(14) 2_676 2_676
C37 Sn2 C53 87.71(14) . .
C37 Sn2 C53 92.29(14) 2_676 .
C53 Sn2 C53 180.0000(10) 2_676 .
C37 Sn2 C45 86.70(15) . 2_676
C37 Sn2 C45 93.30(15) 2_676 2_676
C53 Sn2 C45 92.51(15) 2_676 2_676
C53 Sn2 C45 87.49(15) . 2_676
C37 Sn2 C45 93.30(15) . .
C37 Sn2 C45 86.70(15) 2_676 .
C53 Sn2 C45 87.49(15) 2_676 .
C53 Sn2 C45 92.51(15) . .
C45 Sn2 C45 180.0000(10) 2_676 .
C37 Sn2 K2 64.81(11) . .
C37 Sn2 K2 115.19(11) 2_676 .
C53 Sn2 K2 129.57(11) 2_676 .
C53 Sn2 K2 50.43(11) . .
C45 Sn2 K2 127.36(10) 2_676 .
C45 Sn2 K2 52.64(10) . .
C37 Sn2 K2 115.19(11) . 2_676
C37 Sn2 K2 64.81(11) 2_676 2_676
C53 Sn2 K2 50.43(11) 2_676 2_676
C53 Sn2 K2 129.57(11) . 2_676
C45 Sn2 K2 52.64(10) 2_676 2_676
C45 Sn2 K2 127.36(10) . 2_676
K2 Sn2 K2 180 . 2_676

loop_
_geom_bond_atom_site_label_1
_geom_bond_atom_site_label_2
_geom_bond_distance
_geom_bond_site_symmetry_2
C1 C2 1.341(5) .
C1 O1 1.417(4) .
C1 Sn1 2.276(3) .
C1 K1 3.360(3) .
C2 C3 1.444(5) .
C2 H2 0.95 .
C3 C4 1.376(5) .
C3 C8 1.396(5) .
C4 O1 1.379(4) .
C4 C5 1.379(5) .
C5 C6 1.383(6) .
C5 H5 0.95 .
C6 C7 1.368(6) .
C6 H6 0.95 .
C7 C8 1.385(6) .
C7 H7 0.95 .
C8 H8 0.95 .
C9 C10 1.336(5) .
C9 O2 1.410(4) .
C9 Sn1 2.258(3) .
C10 C11 1.436(5) .
C10 H10 0.95 .
C11 C12 1.373(5) .
C11 C16 1.389(5) .
C12 O2 1.377(4) .
C12 C13 1.382(5) .
C13 C14 1.372(6) .
C13 H13 0.95 .
C14 C15 1.374(6) .
C14 H14 0.95 .
C15 C16 1.369(6) .
C15 H15 0.95 .
C16 H16 0.95 .
C17 C18 1.34(2) .
C17 O3F 1.37(2) .
C17 O3 1.370(16) .
C17 C18F 1.38(5) .
C17 Sn1 2.263(3) .
C17 K1 3.287(4) .
O3 C20 1.418(11) .
O3 K1 2.879(12) .
C18 C19 1.40(2) .
C18 H18 0.95 .
O3F C19 1.44(2) .
C18F C20 1.38(3) .
C18F K1 3.19(3) .
C18F H18F 0.95 .
C19 C20 1.368(6) .
C19 C24 1.383(6) .
C20 C21 1.390(6) .
C21 C22 1.355(9) .
C21 H21 0.95 .
C22 C23 1.340(10) .
C22 H22 0.95 .
C23 C24 1.373(9) .
C23 H23 0.95 .
C24 H24 0.95 .
O4 C25 1.409(7) .
O4 C28 1.427(6) .
O4 K1 2.608(8) .
C25 C26 1.500(8) .
C25 K1 3.441(10) .
C25 H25A 0.99 .
C25 H25B 0.99 .
C26 C27 1.501(8) .
C26 H26A 0.99 .
C26 H26B 0.99 .
C27 C28 1.505(7) .
C27 H27A 0.99 .
C27 H27B 0.99 .
C28 H28A 0.99 .
C28 H28B 0.99 .
O4F C25F 1.401(17) .
O4F C28F 1.416(16) .
O4F K1 2.91(2) .
C25F C26F 1.488(17) .
C25F H25C 0.99 .
C25F H25D 0.99 .
C26F C27F 1.498(19) .
C26F H26C 0.99 .
C26F H26D 0.99 .
C27F C28F 1.472(18) .
C27F H27C 0.99 .
C27F H27D 0.99 .
C28F H28C 0.99 .
C28F H28D 0.99 .
O5 C32 1.412(9) .
O5 C29 1.444(9) .
O5 K1 2.983(9) .
C29 C30 1.521(9) .
C29 H29A 0.99 .
C29 H29B 0.99 .
C30 C31 1.497(9) .
C30 H30A 0.99 .
C30 H30B 0.99 .
C31 C32 1.533(9) .
C31 H31A 0.99 .
C31 H31B 0.99 .
C32 H32A 0.99 .
C32 H32B 0.99 .
O5F C32F 1.386(13) .
O5F C29F 1.394(12) .
O5F K1 2.611(5) .
C29F C30F 1.570(15) .
C29F H29C 0.99 .
C29F H29D 0.99 .
C30F C31F 1.361(13) .
C30F H30C 0.99 .
C30F H30D 0.99 .
C31F C32F 1.453(14) .
C31F H31C 0.99 .
C31F H31D 0.99 .
C32F K1 3.374(12) .
C32F H32C 0.99 .
C32F H32D 0.99 .
C33 O6 1.394(5) .
C33 C34 1.517(7) .
C33 H33A 0.99 .
C33 H33B 0.99 .
C34 C35F 1.45(2) .
C34 C35 1.497(11) .
C34 H34A 0.99 .
C34 H34B 0.99 .
C34 H34C 0.99 .
C34 H34D 0.99 .
C35 C36 1.446(14) .
C35 H35A 0.99 .
C35 H35B 0.99 .
C36 O6 1.538(11) .
C36 H36A 0.99 .
C36 H36B 0.99 .
C35F C36F 1.33(3) .
C35F H35C 0.99 .
C35F H35D 0.99 .
C36F O6 1.27(3) .
C36F H36C 0.99 .
C36F H36D 0.99 .
C37 C38 1.339(5) .
C37 O7 1.425(5) .
C37 Sn2 2.251(4) .
C38 C39 1.425(6) .
C38 H38 0.95 .
C39 C40 1.372(6) .
C39 C44 1.417(6) .
C40 O7 1.375(5) .
C40 C41 1.392(6) .
C41 C42 1.374(7) .
C41 H41 0.95 .
C42 C43 1.372(8) .
C42 K2 3.284(5) 2_576
C42 H42 0.95 .
C43 C44 1.379(8) .
C43 H43 0.95 .
C44 H44 0.95 .
C45 C46 1.341(5) .
C45 O8 1.432(5) .
C45 Sn2 2.273(4) .
C45 K2 3.312(4) .
C46 C47 1.418(6) .
C46 H46 0.95 .
C47 C48 1.383(5) .
C47 C52 1.401(6) .
C48 C49 1.376(6) .
C48 O8 1.385(5) .
C48 K2 3.513(4) .
C49 C50 1.389(7) .
C49 H49 0.95 .
C50 C51 1.384(6) .
C50 H50 0.95 .
C51 C52 1.366(6) .
C51 H51 0.95 .
C52 H52 0.95 .
C53 C54F 1.35(2) .
C53 C54 1.35(3) .
C53 O9 1.36(3) .
C53 O9F 1.378(12) .
C53 Sn2 2.266(4) .
C53 K2 3.226(5) .
O9 C56 1.42(6) .
O9 K2 2.98(6) .
C54 C55 1.48(8) .
C54 H54 0.95 .
O9F C55 1.38(2) .
C54F C56 1.44(4) .
C54F K2 3.10(4) .
C54F H54F 0.95 .
C55 C56 1.366(5) .
C55 C60 1.389(5) .
C56 C57 1.395(6) .
C57 C58 1.381(7) .
C57 H57 0.95 .
C58 C59 1.367(7) .
C58 H58 0.95 .
C59 C60 1.366(6) .
C59 H59 0.95 .
C60 H60 0.95 .
C61 O10 1.421(7) .
C61 C62 1.435(11) .
C61 H61A 0.99 .
C61 H61B 0.99 .
C62 C63 1.437(10) .
C62 H62A 0.99 .
C62 H62B 0.99 .
C63 C64 1.498(9) .
C63 H63A 0.99 .
C63 H63B 0.99 .
C64 O10 1.377(6) .
C64 H64A 0.99 .
C64 H64B 0.99 .
O11 C65 1.420(8) .
O11 C68 1.424(8) .
O11 K2 2.634(11) .
C65 C66 1.496(9) .
C65 H65A 0.99 .
C65 H65B 0.99 .
C66 C67 1.514(9) .
C66 H66A 0.99 .
C66 H66B 0.99 .
C67 C68 1.482(8) .
C67 H67A 0.99 .
C67 H67B 0.99 .
C68 K2 3.535(13) .
C68 H68A 0.99 .
C68 H68B 0.99 .
O11F C65F 1.422(13) .
O11F C68F 1.436(14) .
O11F K2 2.663(11) .
C65F C66F 1.418(15) .
C65F H65C 0.99 .
C65F H65D 0.99 .
C66F C67F 1.501(16) .
C66F H66C 0.99 .
C66F H66D 0.99 .
C67F C68F 1.405(14) .
C67F H67C 0.99 .
C67F H67D 0.99 .
C68F H68C 0.99 .
C68F H68D 0.99 .
O1 K1 2.791(3) .
O2 K1 2.714(3) .
O6 K1 2.718(3) .
O7 K2 2.830(3) .
O8 K2 2.761(3) .
O10 K2 2.674(4) .
K2 C42 3.284(5) 2_576
Sn1 C9 2.258(3) 2_665
Sn1 C17 2.263(3) 2_665
Sn1 C1 2.276(3) 2_665
Sn1 K1 4.1302(9) 2_665
Sn2 C37 2.251(4) 2_676
Sn2 C53 2.266(4) 2_676
Sn2 C45 2.273(4) 2_676
Sn2 K2 4.1553(11) 2_676
